data_7038279
loop_
_publ_author_name
'de Campos, Nath\'alia R'
'Ribeiro, Marcos A.'
'Oliveira, Willian X. C.'
'Reis, Daniella O.'
'Stumpf, Humberto O.'
'Doriguetto, Ant\^onio C'
'Machado, Fl\'avia C'
'Pinheiro, Carlos B.'
'Lloret, Francesc'
'Julve, Miguel'
'Cano, Joan'
'Marinho, Maria V.'

_publ_section_title
;
 Magneto-structural versatility of copper(ii)-3-phenylpropionate
 coordination polymers with N-donor coligands.
;
_journal_issue 1
_journal_name_full 'Dalton transactions (Cambridge, England : 2003)'
_journal_page_first 172
_journal_page_last 189
_journal_paper_doi 10.1039/c5dt03401a
_journal_volume 45
_journal_year 2015
_chemical_formula_moiety 'C120 H126 Cu6 N6 O21'
_chemical_formula_sum 'C120 H126 Cu6 N6 O21'
_chemical_formula_weight 2369.50
_chemical_name_systematic 'Olex2 1.2-beta(compiled 2014.05.21 svn.r2942 for OlexSys, GUI svn.r4844)'
_space_group_crystal_system monoclinic
_space_group_IT_number 14
_space_group_name_Hall '-P 2yn'
_space_group_name_H-M_alt 'P 1 21/n 1'
_symmetry_space_group_name_Hall '-P 2yn'
_symmetry_space_group_name_H-M 'P 1 21/n 1'
_atom_sites_solution_hydrogens geom
_atom_sites_solution_primary direct
_audit_creation_method SHELXL-2014/7
_audit_update_record
;
2015-10-14 deposited with the CCDC.
2015-11-20 downloaded from the CCDC.
;
_cell_angle_alpha 90
_cell_angle_beta 96.278(4)
_cell_angle_gamma 90
_cell_formula_units_Z 4
_cell_length_a 13.3056(15)
_cell_length_b 18.004(2)
_cell_length_c 47.337(5)
_cell_measurement_reflns_used 9590
_cell_measurement_temperature 100(2)
_cell_measurement_theta_max 30.91
_cell_measurement_theta_min 2.96
_cell_volume 11272(2)
_computing_cell_refinement XPREP
_computing_data_collection SAINT
_computing_data_reduction SAINT
_computing_molecular_graphics 'SXGraph in WINGX (Farrugia, 1999).'
_computing_publication_material 'publCIF (Westrip, 2010)'
_computing_structure_refinement 'SHELXL-2014/7 (Sheldrick, 2014)'
_computing_structure_solution 'ShelXT (Sheldrick, 2008)'
_diffrn_ambient_temperature 100(2)
_diffrn_detector_area_resol_mean 7.9
_diffrn_measured_fraction_theta_full 0.983
_diffrn_measured_fraction_theta_max 0.932
_diffrn_measurement_device_type 'Bruker D8 Venture Photon100'
_diffrn_measurement_method '\f and \w scans'
_diffrn_radiation_type MoK\a
_diffrn_radiation_wavelength 0.71073
_diffrn_reflns_av_R_equivalents 0.0442
_diffrn_reflns_av_unetI/netI 0.0462
_diffrn_reflns_laue_measured_fraction_full 0.983
_diffrn_reflns_laue_measured_fraction_max 0.932
_diffrn_reflns_limit_h_max 17
_diffrn_reflns_limit_h_min -16
_diffrn_reflns_limit_k_max 19
_diffrn_reflns_limit_k_min -23
_diffrn_reflns_limit_l_max 59
_diffrn_reflns_limit_l_min -59
_diffrn_reflns_number 106707
_diffrn_reflns_point_group_measured_fraction_full 0.983
_diffrn_reflns_point_group_measured_fraction_max 0.932
_diffrn_reflns_theta_full 25.242
_diffrn_reflns_theta_max 27.102
_diffrn_reflns_theta_min 2.921
_diffrn_source 'sealed X-ray tube'
_exptl_absorpt_coefficient_mu 1.183
_exptl_absorpt_correction_type none
_exptl_crystal_colour 'dark blue'
_exptl_crystal_density_diffrn 1.396
_exptl_crystal_description prism
_exptl_crystal_F_000 4920
_exptl_crystal_size_max 0.295
_exptl_crystal_size_mid 0.243
_exptl_crystal_size_min 0.174
_refine_diff_density_max 2.310
_refine_diff_density_min -0.936
_refine_diff_density_rms 0.118
_refine_ls_extinction_method none
_refine_ls_goodness_of_fit_ref 1.064
_refine_ls_hydrogen_treatment constr
_refine_ls_matrix_type full
_refine_ls_number_parameters 1378
_refine_ls_number_reflns 23164
_refine_ls_number_restraints 114
_refine_ls_restrained_S_all 1.076
_refine_ls_R_factor_all 0.0865
_refine_ls_R_factor_gt 0.0615
_refine_ls_shift/su_max 0.002
_refine_ls_shift/su_mean 0.000
_refine_ls_structure_factor_coef Fsqd
_refine_ls_weighting_details 'w=1/[\s^2^(Fo^2^)+(0.0755P)^2^+27.8666P] where P=(Fo^2^+2Fc^2^)/3'
_refine_ls_weighting_scheme calc
_refine_ls_wR_factor_gt 0.1522
_refine_ls_wR_factor_ref 0.1654
_reflns_Friedel_coverage 0.000
_reflns_number_gt 17441
_reflns_number_total 23164
_reflns_threshold_expression 'I > 2\s(I)'
_cod_data_source_file c5dt03401a2.cif
_cod_data_source_block shelx
_cod_database_code 7038279
_shelx_shelxl_version_number 2014/7
_shelx_space_group_comment
;
The symmetry employed for this shelxl refinement is uniquely defined
by the following loop, which should always be used as a source of
symmetry information in preference to the above space-group names.
They are only intended as comments.
;
_shelx_estimated_absorpt_t_min 0.722
_shelx_estimated_absorpt_t_max 0.821

loop_
_space_group_symop_operation_xyz
'x, y, z'
'-x+1/2, y+1/2, -z+1/2'
'-x, -y, -z'
'x-1/2, -y-1/2, z-1/2'

loop_
_atom_site_label
_atom_site_type_symbol
_atom_site_fract_x
_atom_site_fract_y
_atom_site_fract_z
_atom_site_U_iso_or_equiv
_atom_site_adp_type
_atom_site_occupancy
_atom_site_site_symmetry_order
_atom_site_calc_flag
_atom_site_refinement_flags_posn
_atom_site_refinement_flags_adp
C1 C 0.5500(3) 0.8538(2) 0.06244(8) 0.0184(8) Uani 1 1 d . .
H1 H 0.6127 0.8545 0.0546 0.022 Uiso 1 1 calc R U
C2 C 0.5469(3) 0.8262(2) 0.08964(8) 0.0192(8) Uani 1 1 d . .
H2 H 0.6073 0.8093 0.1002 0.023 Uiso 1 1 calc R U
C3 C 0.4558(3) 0.8230(2) 0.10158(8) 0.0182(8) Uani 1 1 d . .
C4 C 0.3707(3) 0.8503(2) 0.08499(8) 0.0215(8) Uani 1 1 d . .
H4 H 0.3068 0.8498 0.0922 0.026 Uiso 1 1 calc R U
C5 C 0.3790(3) 0.8778(2) 0.05833(8) 0.0196(8) Uani 1 1 d . .
H5 H 0.3202 0.8965 0.0475 0.024 Uiso 1 1 calc R U
C6 C 0.4500(3) 0.7909(2) 0.13048(8) 0.0231(9) Uani 1 1 d . .
H6A H 0.5197 0.7834 0.1397 0.028 Uiso 1 1 calc R U
H6B H 0.4176 0.7415 0.1283 0.028 Uiso 1 1 calc R U
C7 C 0.3920(3) 0.8377(2) 0.15031(8) 0.0217(8) Uani 1 1 d . .
H7A H 0.4174 0.8894 0.1508 0.026 Uiso 1 1 calc R U
H7B H 0.3192 0.8385 0.1432 0.026 Uiso 1 1 calc R U
C8 C 0.4062(4) 0.8043(3) 0.18017(9) 0.0380(12) Uani 1 1 d . .
H8A H 0.3835 0.7520 0.1791 0.046 Uiso 1 1 calc R U
H8B H 0.4793 0.8043 0.1870 0.046 Uiso 1 1 calc R U
C9 C 0.3505(4) 0.8441(2) 0.20172(9) 0.0302(10) Uani 1 1 d . .
C10 C 0.2536(4) 0.8229(2) 0.20665(9) 0.0308(10) Uani 1 1 d . .
H10 H 0.2193 0.7854 0.1953 0.037 Uiso 1 1 calc R U
C11 C 0.2071(3) 0.8561(2) 0.22798(8) 0.0254(9) Uani 1 1 d . .
H11 H 0.1409 0.8405 0.2310 0.030 Uiso 1 1 calc R U
C12 C 0.3948(4) 0.9015(3) 0.21825(10) 0.0386(12) Uani 1 1 d . .
H12 H 0.4596 0.9196 0.2150 0.046 Uiso 1 1 calc R U
C13 C 0.3447(3) 0.9322(3) 0.23929(10) 0.0329(10) Uani 1 1 d . .
H13 H 0.3767 0.9709 0.2506 0.039 Uiso 1 1 calc R U
C14 C 0.6815(3) 0.9131(2) -0.01137(8) 0.0170(8) Uani 1 1 d . .
C15 C 0.7918(3) 0.9242(2) -0.00021(9) 0.0268(9) Uani 1 1 d . .
H15A H 0.8018 0.9772 0.0049 0.032 Uiso 1 1 calc R U
H15B H 0.8332 0.9136 -0.0159 0.032 Uiso 1 1 calc R U
C16 C 0.8328(3) 0.8776(2) 0.02538(9) 0.0278(10) Uani 1 1 d . .
H16A H 0.9005 0.8969 0.0326 0.033 Uiso 1 1 calc R U
H16B H 0.7881 0.8848 0.0406 0.033 Uiso 1 1 calc R U
C17 C 0.8420(3) 0.7963(3) 0.02027(10) 0.0321(10) Uani 1 1 d . .
C18 C 0.8879(4) 0.7706(3) -0.00331(12) 0.0516(15) Uani 1 1 d . U
H18 H 0.9087 0.8060 -0.0164 0.062 Uiso 1 1 calc R U
C19 C 0.9039(6) 0.6968(4) -0.00812(16) 0.074(2) Uani 1 1 d . U
H19 H 0.9381 0.6813 -0.0237 0.089 Uiso 1 1 calc R U
C20 C 0.8698(6) 0.6463(4) 0.00985(19) 0.079(2) Uani 1 1 d . U
H20 H 0.8768 0.5950 0.0057 0.095 Uiso 1 1 calc R U
C21 C 0.8257(4) 0.6656(4) 0.03353(18) 0.072(2) Uani 1 1 d . U
H21 H 0.8045 0.6288 0.0460 0.087 Uiso 1 1 calc R U
C22 C 0.8123(4) 0.7443(3) 0.03909(15) 0.0580(16) Uani 1 1 d . U
H22 H 0.7833 0.7598 0.0556 0.070 Uiso 1 1 calc R U
C23 C 0.3193(3) 0.9865(2) -0.08100(8) 0.0209(8) Uani 1 1 d . .
C24 C 0.2414(3) 0.9873(3) -0.10673(9) 0.0278(10) Uani 1 1 d . .
H24A H 0.2162 0.9361 -0.1103 0.033 Uiso 1 1 calc R U
H24B H 0.2747 1.0030 -0.1235 0.033 Uiso 1 1 calc R U
C25 C 0.1519(3) 1.0377(3) -0.10414(9) 0.0328(10) Uani 1 1 d . .
H25A H 0.1204 1.0242 -0.0868 0.039 Uiso 1 1 calc R U
H25B H 0.1760 1.0897 -0.1020 0.039 Uiso 1 1 calc R U
C26 C 0.0737(3) 1.0328(3) -0.12952(9) 0.0321(10) Uani 1 1 d . .
C27 C 0.0572(4) 1.0898(3) -0.14893(10) 0.0416(12) Uani 1 1 d . .
H27 H 0.0956 1.1342 -0.1460 0.050 Uiso 1 1 calc R U
C28 C -0.0139(4) 1.0841(3) -0.17252(11) 0.0479(14) Uani 1 1 d . .
H28 H -0.0244 1.1244 -0.1855 0.057 Uiso 1 1 calc R U
C29 C -0.0687(4) 1.0203(3) -0.17705(11) 0.0445(13) Uani 1 1 d . .
H29 H -0.1180 1.0164 -0.1931 0.053 Uiso 1 1 calc R U
C30 C -0.0530(4) 0.9617(3) -0.15861(11) 0.0422(12) Uani 1 1 d . .
H30 H -0.0906 0.9171 -0.1620 0.051 Uiso 1 1 calc R U
C31 C 0.0181(3) 0.9679(3) -0.13483(10) 0.0363(11) Uani 1 1 d . .
H31 H 0.0289 0.9272 -0.1221 0.044 Uiso 1 1 calc R U
C32 C 0.3679(3) 0.8218(2) -0.03135(8) 0.0183(8) Uani 1 1 d . .
C33 C 0.2915(3) 0.7593(2) -0.03782(9) 0.0230(9) Uani 1 1 d . .
H33A H 0.2447 0.7590 -0.0229 0.028 Uiso 1 1 calc R U
H33B H 0.3281 0.7114 -0.0367 0.028 Uiso 1 1 calc R U
C34 C 0.2284(3) 0.7648(3) -0.06715(9) 0.0298(10) Uani 1 1 d . .
H34A H 0.2690 0.7909 -0.0804 0.036 Uiso 1 1 calc R U
H34B H 0.2151 0.7140 -0.0746 0.036 Uiso 1 1 calc R U
C35 C 0.1291(3) 0.8046(2) -0.06691(9) 0.0278(9) Uani 1 1 d . .
C36 C 0.0413(3) 0.7752(3) -0.08082(10) 0.0321(10) Uani 1 1 d . .
H36 H 0.0440 0.7294 -0.0907 0.039 Uiso 1 1 calc R U
C37 C -0.0504(3) 0.8113(3) -0.08068(10) 0.0381(12) Uani 1 1 d . .
H37 H -0.1100 0.7902 -0.0903 0.046 Uiso 1 1 calc R U
C38 C -0.0554(4) 0.8784(3) -0.06645(10) 0.0411(12) Uani 1 1 d . .
H38 H -0.1183 0.9034 -0.0665 0.049 Uiso 1 1 calc R U
C39 C 0.0312(4) 0.9088(3) -0.05224(10) 0.0382(11) Uani 1 1 d . .
H39 H 0.0279 0.9546 -0.0424 0.046 Uiso 1 1 calc R U
C40 C 0.1231(3) 0.8721(2) -0.05236(10) 0.0317(10) Uani 1 1 d . .
H40 H 0.1824 0.8930 -0.0425 0.038 Uiso 1 1 calc R U
C41 C 0.5423(3) 0.8392(2) -0.10360(8) 0.0211(8) Uani 1 1 d . .
H41 H 0.4787 0.8206 -0.0995 0.025 Uiso 1 1 calc R U
C42 C 0.6710(3) 0.9240(2) -0.09532(9) 0.0256(9) Uani 1 1 d . .
H42 H 0.7001 0.9653 -0.0849 0.031 Uiso 1 1 calc R U
C43 C 0.5886(3) 0.8064(2) -0.12524(8) 0.0215(8) Uani 1 1 d . .
H43 H 0.5571 0.7659 -0.1356 0.026 Uiso 1 1 calc R U
C44 C 0.7203(3) 0.8952(2) -0.11704(9) 0.0272(9) Uani 1 1 d . .
H44 H 0.7806 0.9178 -0.1219 0.033 Uiso 1 1 calc R U
C45 C 0.6813(3) 0.8330(2) -0.13169(8) 0.0214(8) Uani 1 1 d . .
C46 C 0.7385(3) 0.7957(2) -0.15328(8) 0.0249(9) Uani 1 1 d . .
H46A H 0.7180 0.7429 -0.1547 0.030 Uiso 1 1 calc R U
H46B H 0.8115 0.7973 -0.1465 0.030 Uiso 1 1 calc R U
C47 C 0.7223(3) 0.8304(2) -0.18304(8) 0.0197(8) Uani 1 1 d . .
H47A H 0.6504 0.8258 -0.1908 0.024 Uiso 1 1 calc R U
H47B H 0.7400 0.8838 -0.1820 0.024 Uiso 1 1 calc R U
C48 C 0.7896(3) 0.7899(2) -0.20242(8) 0.0205(8) Uani 1 1 d . .
H48A H 0.8603 0.7919 -0.1935 0.025 Uiso 1 1 calc R U
H48B H 0.7693 0.7370 -0.2036 0.025 Uiso 1 1 calc R U
C49 C 0.7861(3) 0.8200(2) -0.23199(8) 0.0193(8) Uani 1 1 d . .
C50 C 0.6958(3) 0.8334(3) -0.24900(9) 0.0297(10) Uani 1 1 d . .
H50 H 0.6330 0.8248 -0.2417 0.036 Uiso 1 1 calc R U
C51 C 0.8743(3) 0.8350(2) -0.24390(9) 0.0238(9) Uani 1 1 d . .
H51 H 0.9379 0.8275 -0.2330 0.029 Uiso 1 1 calc R U
C52 C 0.1293(3) 1.1395(2) 0.27121(8) 0.0220(9) Uani 1 1 d . .
H52 H 0.0673 1.1305 0.2789 0.026 Uiso 1 1 calc R U
C53 C 0.3025(3) 1.1410(3) 0.27619(10) 0.0328(11) Uani 1 1 d . .
H53 H 0.3651 1.1331 0.2875 0.039 Uiso 1 1 calc R U
C54 C 0.3507(3) 0.8996(2) 0.32014(8) 0.0205(8) Uani 1 1 d . .
C55 C 0.4594(3) 0.8701(3) 0.32227(9) 0.0301(10) Uani 1 1 d . .
H55A H 0.4632 0.8309 0.3077 0.036 Uiso 1 1 calc R U
H55B H 0.5047 0.9110 0.3178 0.036 Uiso 1 1 calc R U
C56 C 0.4976(3) 0.8383(3) 0.35121(10) 0.0351(11) Uani 1 1 d . .
H56A H 0.5018 0.8786 0.3655 0.042 Uiso 1 1 calc R U
H56B H 0.4486 0.8011 0.3567 0.042 Uiso 1 1 calc R U
C57 C 0.6002(3) 0.8021(3) 0.35151(10) 0.0322(10) Uani 1 1 d . .
C58 C 0.6882(4) 0.8426(3) 0.35676(11) 0.0472(13) Uani 1 1 d . .
H58 H 0.6857 0.8945 0.3601 0.057 Uiso 1 1 calc R U
C59 C 0.7830(4) 0.8057(4) 0.35712(13) 0.0593(17) Uani 1 1 d . .
H59 H 0.8439 0.8329 0.3613 0.071 Uiso 1 1 calc R U
C60 C 0.7868(4) 0.7316(4) 0.35154(12) 0.0564(16) Uani 1 1 d . .
H60 H 0.8505 0.7077 0.3517 0.068 Uiso 1 1 calc R U
C61 C 0.6994(4) 0.6908(3) 0.34566(13) 0.0560(16) Uani 1 1 d . .
H61 H 0.7022 0.6392 0.3417 0.067 Uiso 1 1 calc R U
C62 C 0.6078(4) 0.7266(3) 0.34567(11) 0.0427(12) Uani 1 1 d . .
H62 H 0.5474 0.6987 0.3415 0.051 Uiso 1 1 calc R U
C63 C -0.0187(3) 0.9957(2) 0.25728(9) 0.0236(9) Uani 1 1 d . .
C64 C -0.0991(3) 1.0025(3) 0.23209(10) 0.0328(10) Uani 1 1 d . .
H64A H -0.0955 0.9582 0.2198 0.039 Uiso 1 1 calc R U
H64B H -0.0835 1.0465 0.2208 0.039 Uiso 1 1 calc R U
C65 C -0.2065(3) 1.0099(3) 0.23995(10) 0.0364(11) Uani 1 1 d . .
H65A H -0.2211 0.9676 0.2522 0.044 Uiso 1 1 calc R U
H65B H -0.2119 1.0561 0.2510 0.044 Uiso 1 1 calc R U
C66 C -0.2845(3) 1.0116(3) 0.21418(10) 0.0347(11) Uani 1 1 d . .
C67 C -0.3408(4) 1.0739(3) 0.20695(12) 0.0458(13) Uani 1 1 d . .
H67 H -0.3315 1.1171 0.2185 0.055 Uiso 1 1 calc R U
C68 C -0.4119(4) 1.0747(3) 0.18273(13) 0.0546(16) Uani 1 1 d . .
H68 H -0.4501 1.1184 0.1781 0.065 Uiso 1 1 calc R U
C69 C -0.4268(4) 1.0144(3) 0.16608(12) 0.0488(14) Uani 1 1 d . .
H69 H -0.4740 1.0158 0.1495 0.059 Uiso 1 1 calc R U
C70 C -0.3726(4) 0.9500(3) 0.17324(11) 0.0472(13) Uani 1 1 d . .
H70 H -0.3835 0.9069 0.1617 0.057 Uiso 1 1 calc R U
C71 C -0.3020(4) 0.9485(3) 0.19739(11) 0.0418(12) Uani 1 1 d . .
H71 H -0.2657 0.9041 0.2024 0.050 Uiso 1 1 calc R U
C72 C 0.0136(3) 1.0970(2) 0.34920(9) 0.0217(9) Uani 1 1 d . .
C73 C -0.0989(3) 1.0987(2) 0.34081(10) 0.0305(10) Uani 1 1 d . .
H73A H -0.1268 1.1438 0.3491 0.037 Uiso 1 1 calc R U
H73B H -0.1114 1.1031 0.3199 0.037 Uiso 1 1 calc R U
C74 C -0.1555(4) 1.0323(3) 0.34997(12) 0.0477(13) Uani 1 1 d . .
H74A H -0.1294 0.9868 0.3416 0.057 Uiso 1 1 calc R U
H74B H -0.1446 1.0276 0.3709 0.057 Uiso 1 1 calc R U
C81 C 0.3817(3) 1.0134(2) 0.41410(9) 0.0271(9) Uani 1 1 d . .
C82 C 0.4649(4) 1.0046(3) 0.43866(10) 0.0371(11) Uani 1 1 d . .
H82A H 0.5041 1.0514 0.4408 0.045 Uiso 1 1 calc R U
H82B H 0.4333 0.9966 0.4564 0.045 Uiso 1 1 calc R U
C83 C 0.5363(4) 0.9414(3) 0.43489(10) 0.0379(11) Uani 1 1 d . .
H83A H 0.5551 0.9427 0.4152 0.045 Uiso 1 1 calc R U
H83B H 0.5006 0.8940 0.4373 0.045 Uiso 1 1 calc R U
C84 C 0.6317(3) 0.9429(2) 0.45535(10) 0.0322(10) Uani 1 1 d . .
C85 C 0.7243(4) 0.9514(3) 0.44508(11) 0.0378(11) Uani 1 1 d . .
H85 H 0.7279 0.9541 0.4252 0.045 Uiso 1 1 calc R U
C86 C 0.8131(4) 0.9560(3) 0.46403(12) 0.0441(13) Uani 1 1 d . .
H86 H 0.8767 0.9619 0.4569 0.053 Uiso 1 1 calc R U
C87 C 0.8077(4) 0.9518(3) 0.49283(12) 0.0416(12) Uani 1 1 d . .
H87 H 0.8677 0.9555 0.5056 0.050 Uiso 1 1 calc R U
C88 C 0.7163(4) 0.9425(3) 0.50325(11) 0.0409(12) Uani 1 1 d . .
H88 H 0.7126 0.9395 0.5231 0.049 Uiso 1 1 calc R U
C89 C 0.6294(4) 0.9375(3) 0.48435(10) 0.0344(11) Uani 1 1 d . .
H89 H 0.5663 0.9300 0.4916 0.041 Uiso 1 1 calc R U
C90 C 0.3198(3) 1.1856(2) 0.36537(9) 0.0276(9) Uani 1 1 d . .
C91 C 0.4062(4) 1.2411(3) 0.37056(11) 0.0531(15) Uani 1 1 d . U
H91A H 0.3784 1.2919 0.3680 0.064 Uiso 1 1 calc R U
H91B H 0.4535 1.2333 0.3561 0.064 Uiso 1 1 calc R U
C92 C 0.4656(4) 1.2351(3) 0.40042(12) 0.0499(14) Uani 1 1 d . .
H92A H 0.4639 1.1828 0.4068 0.060 Uiso 1 1 calc R U
H92B H 0.5371 1.2481 0.3989 0.060 Uiso 1 1 calc R U
C93 C 0.4278(3) 1.2831(3) 0.42263(10) 0.0338(11) Uani 1 1 d . .
C94 C 0.4184(4) 1.3586(3) 0.41961(16) 0.0619(17) Uani 1 1 d . U
H94 H 0.4308 1.3834 0.4026 0.074 Uiso 1 1 calc R U
C95 C 0.3863(4) 1.4009(4) 0.44557(18) 0.076(2) Uani 1 1 d . U
H95 H 0.3771 1.4532 0.4458 0.091 Uiso 1 1 calc R U
C96 C 0.3721(4) 1.3560(5) 0.46834(14) 0.0639(18) Uani 1 1 d . U
H96 H 0.3544 1.3810 0.4848 0.077 Uiso 1 1 calc R U
C97 C 0.3798(5) 1.2823(6) 0.47053(17) 0.086(2) Uani 1 1 d . U
H97 H 0.3656 1.2559 0.4870 0.103 Uiso 1 1 calc R U
C98 C 0.4084(4) 1.2495(4) 0.44810(13) 0.0651(18) Uani 1 1 d . U
H98 H 0.4169 1.1972 0.4492 0.078 Uiso 1 1 calc R U
C99 C 0.2265(3) 0.8629(2) 0.39953(8) 0.0217(8) Uani 1 1 d . .
H99 H 0.2907 0.8661 0.3926 0.026 Uiso 1 1 calc R U
C100 C 0.0548(3) 0.8836(2) 0.39349(8) 0.0217(8) Uani 1 1 d . .
H100 H -0.0035 0.9018 0.3822 0.026 Uiso 1 1 calc R U
C101 C 0.2207(3) 0.8320(2) 0.42606(8) 0.0219(9) Uani 1 1 d . .
H101 H 0.2805 0.8151 0.4370 0.026 Uiso 1 1 calc R U
C102 C 0.0437(3) 0.8530(2) 0.41976(9) 0.0223(9) Uani 1 1 d . .
H102 H -0.0213 0.8505 0.4262 0.027 Uiso 1 1 calc R U
C103 C 0.1280(3) 0.8256(2) 0.43682(8) 0.0183(8) Uani 1 1 d . .
C104 C 0.1185(3) 0.7891(2) 0.46476(8) 0.0201(8) Uani 1 1 d . .
H10A H 0.1873 0.7781 0.4740 0.024 Uiso 1 1 calc R U
H10B H 0.0832 0.7411 0.4612 0.024 Uiso 1 1 calc R U
C105 C 0.0620(3) 0.8342(2) 0.48550(8) 0.0190(8) Uani 1 1 d . .
H10C H -0.0047 0.8497 0.4760 0.023 Uiso 1 1 calc R U
H10D H 0.1011 0.8795 0.4914 0.023 Uiso 1 1 calc R U
C106 C 0.0475(3) 0.7869(2) 0.51178(8) 0.0188(8) Uani 1 1 d . .
H10E H 0.0114 0.7408 0.5054 0.023 Uiso 1 1 calc R U
H10F H 0.1149 0.7725 0.5211 0.023 Uiso 1 1 calc R U
C107 C -0.0098(3) 0.8246(2) 0.53324(8) 0.0188(8) Uani 1 1 d . .
C108 C -0.1061(3) 0.8020(2) 0.53841(8) 0.0171(8) Uani 1 1 d . .
H108 H -0.1389 0.7632 0.5274 0.021 Uiso 1 1 calc R U
C109 C -0.1544(3) 0.8357(2) 0.55941(8) 0.0190(8) Uani 1 1 d . .
H109 H -0.2199 0.8189 0.5626 0.023 Uiso 1 1 calc R U
C110 C 0.0320(3) 0.8831(2) 0.54973(8) 0.0240(9) Uani 1 1 d . .
H110 H 0.0969 0.9015 0.5468 0.029 Uiso 1 1 calc R U
C111 C -0.0201(3) 0.9145(2) 0.57027(9) 0.0268(9) Uani 1 1 d . .
H111 H 0.0102 0.9544 0.5813 0.032 Uiso 1 1 calc R U
C112 C 0.0502(3) 0.8307(2) 0.30488(9) 0.0217(9) Uani 1 1 d . .
C113 C -0.0414(3) 0.7842(3) 0.29443(10) 0.0305(10) Uani 1 1 d . .
H11A H -0.0207 0.7405 0.2838 0.037 Uiso 1 1 calc R U
H11B H -0.0757 0.7665 0.3107 0.037 Uiso 1 1 calc R U
C114 C -0.1116(4) 0.8332(3) 0.27527(13) 0.0506(14) Uani 1 1 d . .
H11C H -0.1374 0.8731 0.2869 0.061 Uiso 1 1 calc R U
H11D H -0.0723 0.8569 0.2612 0.061 Uiso 1 1 calc R U
C115 C -0.2007(4) 0.7931(3) 0.25959(12) 0.0439(13) Uani 1 1 d . .
C116 C -0.2970(5) 0.8003(3) 0.26744(15) 0.0623(17) Uani 1 1 d . .
H116 H -0.3077 0.8291 0.2836 0.075 Uiso 1 1 calc R U
C117 C -0.3783(5) 0.7658(4) 0.25193(16) 0.0716(19) Uani 1 1 d . U
H117 H -0.4443 0.7720 0.2574 0.086 Uiso 1 1 calc R U
C118 C -0.3645(5) 0.7228(4) 0.22866(16) 0.0668(18) Uani 1 1 d . U
H118 H -0.4206 0.6992 0.2182 0.080 Uiso 1 1 calc R U
C119 C -0.2677(5) 0.7141(3) 0.22050(14) 0.0623(17) Uani 1 1 d . .
H119 H -0.2568 0.6844 0.2045 0.075 Uiso 1 1 calc R U
C120 C -0.1869(4) 0.7500(3) 0.23626(13) 0.0541(15) Uani 1 1 d . .
H120 H -0.1207 0.7444 0.2308 0.065 Uiso 1 1 calc R U
N1 N 0.4676(2) 0.87945(16) 0.04690(6) 0.0148(6) Uani 1 1 d . .
N2 N 0.2518(3) 0.90946(19) 0.24460(7) 0.0230(7) Uani 1 1 d . .
N3 N 0.5836(2) 0.89608(17) -0.08823(7) 0.0180(7) Uani 1 1 d . .
N4 N 0.2160(2) 1.12661(18) 0.28768(7) 0.0207(7) Uani 1 1 d . .
N5 N 0.1451(2) 0.88843(17) 0.38325(7) 0.0182(7) Uani 1 1 d . .
N6 N 0.1125(2) 1.10913(18) 0.42464(7) 0.0197(7) Uani 1 1 d . .
O1 O 0.36840(18) 0.85262(14) -0.00714(5) 0.0170(5) Uani 1 1 d . .
O2 O 0.4282(2) 0.83470(15) -0.04920(6) 0.0208(6) Uani 1 1 d . .
O3 O 0.62471(18) 0.87769(14) 0.00292(5) 0.0155(5) Uani 1 1 d . .
O4 O 0.65391(19) 0.94555(15) -0.03486(5) 0.0194(6) Uani 1 1 d . .
O5 O 0.2921(2) 1.00249(16) -0.05741(6) 0.0233(6) Uani 1 1 d . .
O6 O 0.4084(2) 0.96776(15) -0.08562(6) 0.0233(6) Uani 1 1 d . .
O7 O 0.0676(2) 0.97227(15) 0.25163(6) 0.0230(6) Uani 1 1 d . .
O8 O -0.0396(2) 1.01386(16) 0.28136(6) 0.0252(6) Uani 1 1 d . .
O9 O 0.1168(2) 0.83827(15) 0.28839(6) 0.0227(6) Uani 1 1 d . .
O10 O 0.0506(2) 0.86010(15) 0.32942(6) 0.0221(6) Uani 1 1 d . .
O11 O 0.3244(2) 0.94182(16) 0.29891(6) 0.0230(6) Uani 1 1 d . .
O12 O 0.29535(19) 0.87848(14) 0.33782(5) 0.0189(6) Uani 1 1 d . .
O13 O 0.3118(2) 1.15642(15) 0.34069(6) 0.0242(6) Uani 1 1 d . .
O14 O 0.2627(2) 1.17451(15) 0.38406(6) 0.0264(6) Uani 1 1 d . .
O15 O 0.0684(2) 1.13143(15) 0.33425(6) 0.0222(6) Uani 1 1 d . .
O16 O 0.0438(2) 1.06014(16) 0.37167(6) 0.0234(6) Uani 1 1 d . .
O17 O 0.2978(2) 1.03982(16) 0.42017(6) 0.0278(7) Uani 1 1 d . .
O18 O 0.4011(2) 0.99578(18) 0.39000(6) 0.0319(7) Uani 1 1 d . .
OH1 O 0.45971(18) 0.98685(13) -0.02524(5) 0.0149(5) Uani 1 1 d . .
HH1 H 0.3871 0.9988 -0.0312 0.018 Uiso 1 1 calc R U
OH2 O 0.23046(19) 1.01870(14) 0.36023(5) 0.0180(6) Uani 1 1 d . .
HH2 H 0.3032 1.0050 0.3650 0.022 Uiso 1 1 calc R U
OH3 O 0.13737(19) 0.99517(14) 0.31039(5) 0.0171(5) Uani 1 1 d . .
HH3 H 0.0647 1.0088 0.3056 0.021 Uiso 1 1 calc R U
Cu1 Cu 0.47003(3) 0.92382(2) 0.00841(2) 0.01309(11) Uani 1 1 d . .
Cu2 Cu 0.51800(3) 0.93862(2) -0.05621(2) 0.01524(11) Uani 1 1 d . .
Cu3 Cu 0.18768(3) 0.94650(3) 0.27817(2) 0.01682(11) Uani 1 1 d . .
Cu4 Cu 0.15256(3) 0.93141(2) 0.34444(2) 0.01635(11) Uani 1 1 d . .
Cu5 Cu 0.21469(4) 1.08270(3) 0.32651(2) 0.01754(12) Uani 1 1 d . .
Cu6 Cu 0.18039(4) 1.06766(3) 0.39238(2) 0.01943(12) Uani 1 1 d . .
C75 C -0.2661(4) 1.0397(3) 0.34069(12) 0.0394(12) Uani 1 1 d . U
C80 C -0.3026(5) 1.0292(4) 0.31268(15) 0.0685(19) Uani 1 1 d . U
H80 H -0.2596 1.0149 0.2989 0.082 Uiso 1 1 calc R U
C76 C -0.3299(5) 1.0595(4) 0.36119(19) 0.083(2) Uani 1 1 d . U
H76 H -0.3000 1.0666 0.3802 0.100 Uiso 1 1 calc R U
C78 C -0.4654(6) 1.0621(4) 0.3289(2) 0.085(2) Uani 1 1 d . U
H78 H -0.5354 1.0722 0.3246 0.102 Uiso 1 1 calc R U
C77 C -0.4299(7) 1.0692(5) 0.3559(3) 0.109(3) Uani 1 1 d . U
H77 H -0.4719 1.0801 0.3703 0.131 Uiso 1 1 calc R U
C79 C -0.4133(7) 1.0414(5) 0.3050(2) 0.110(3) Uani 1 1 d . U
H79 H -0.4460 1.0360 0.2863 0.132 Uiso 1 1 calc R U

loop_
_atom_site_aniso_label
_atom_site_aniso_U_11
_atom_site_aniso_U_22
_atom_site_aniso_U_33
_atom_site_aniso_U_23
_atom_site_aniso_U_13
_atom_site_aniso_U_12
C1 0.0211(19) 0.023(2) 0.012(2) -0.0010(15) 0.0029(15) 0.0019(15)
C2 0.0173(18) 0.027(2) 0.013(2) 0.0010(16) -0.0001(15) 0.0012(15)
C3 0.029(2) 0.0153(18) 0.011(2) -0.0018(15) 0.0064(16) -0.0006(15)
C4 0.021(2) 0.026(2) 0.019(2) 0.0029(17) 0.0072(16) -0.0006(16)
C5 0.0190(19) 0.025(2) 0.016(2) 0.0022(16) 0.0050(15) 0.0050(15)
C6 0.033(2) 0.022(2) 0.015(2) 0.0023(16) 0.0095(17) 0.0053(17)
C7 0.034(2) 0.021(2) 0.011(2) 0.0002(16) 0.0077(17) 0.0026(17)
C8 0.065(3) 0.036(3) 0.015(2) 0.0045(19) 0.017(2) 0.023(2)
C9 0.051(3) 0.029(2) 0.012(2) 0.0054(18) 0.012(2) 0.016(2)
C10 0.050(3) 0.028(2) 0.014(2) -0.0007(17) 0.000(2) 0.012(2)
C11 0.031(2) 0.029(2) 0.015(2) -0.0040(17) 0.0007(17) 0.0018(18)
C12 0.044(3) 0.046(3) 0.029(3) -0.003(2) 0.020(2) 0.002(2)
C13 0.037(3) 0.040(3) 0.025(2) -0.008(2) 0.015(2) -0.005(2)
C14 0.0181(18) 0.0172(18) 0.016(2) -0.0027(15) 0.0026(15) 0.0032(14)
C15 0.021(2) 0.031(2) 0.028(2) 0.0073(18) -0.0014(17) -0.0020(17)
C16 0.018(2) 0.038(2) 0.026(2) -0.0023(19) -0.0023(17) 0.0046(17)
C17 0.022(2) 0.034(2) 0.037(3) -0.001(2) -0.0127(19) 0.0040(18)
C18 0.055(3) 0.050(3) 0.045(3) -0.011(3) -0.017(3) 0.026(3)
C19 0.085(5) 0.060(4) 0.071(4) -0.020(3) -0.027(4) 0.032(3)
C20 0.066(4) 0.056(4) 0.106(6) -0.012(4) -0.031(4) 0.001(3)
C21 0.033(3) 0.063(4) 0.115(6) 0.039(4) -0.021(3) -0.004(3)
C22 0.028(3) 0.055(3) 0.087(4) 0.028(3) -0.009(3) -0.001(2)
C23 0.026(2) 0.0196(19) 0.016(2) 0.0005(16) -0.0002(17) 0.0013(16)
C24 0.026(2) 0.039(3) 0.017(2) -0.0038(18) -0.0016(17) 0.0071(18)
C25 0.032(2) 0.042(3) 0.023(2) -0.004(2) -0.0046(19) 0.010(2)
C26 0.026(2) 0.048(3) 0.021(2) -0.002(2) -0.0019(18) 0.008(2)
C27 0.044(3) 0.045(3) 0.032(3) 0.003(2) -0.008(2) 0.011(2)
C28 0.051(3) 0.057(3) 0.033(3) 0.009(3) -0.009(2) 0.014(3)
C29 0.036(3) 0.067(4) 0.029(3) 0.001(3) -0.005(2) 0.010(3)
C30 0.027(2) 0.060(3) 0.039(3) -0.001(3) -0.001(2) -0.005(2)
C31 0.030(2) 0.053(3) 0.025(3) 0.007(2) 0.000(2) 0.000(2)
C32 0.0215(19) 0.0156(18) 0.017(2) 0.0017(15) -0.0019(16) -0.0001(15)
C33 0.024(2) 0.024(2) 0.019(2) -0.0016(17) -0.0034(17) -0.0057(16)
C34 0.027(2) 0.036(2) 0.025(2) -0.0097(19) -0.0018(18) -0.0027(19)
C35 0.028(2) 0.033(2) 0.022(2) 0.0026(18) 0.0016(18) -0.0038(18)
C36 0.032(2) 0.038(3) 0.026(3) 0.002(2) 0.0004(19) -0.010(2)
C37 0.025(2) 0.055(3) 0.033(3) 0.003(2) -0.001(2) -0.009(2)
C38 0.028(2) 0.067(4) 0.028(3) 0.003(2) 0.002(2) 0.007(2)
C39 0.043(3) 0.042(3) 0.029(3) -0.004(2) 0.001(2) 0.008(2)
C40 0.030(2) 0.035(2) 0.029(3) -0.004(2) -0.0024(19) -0.0043(19)
C41 0.023(2) 0.024(2) 0.016(2) 0.0001(16) 0.0045(16) -0.0008(16)
C42 0.026(2) 0.031(2) 0.019(2) -0.0073(18) 0.0038(17) -0.0058(17)
C43 0.030(2) 0.021(2) 0.013(2) -0.0013(16) 0.0036(16) -0.0001(16)
C44 0.026(2) 0.037(2) 0.020(2) 0.0006(19) 0.0085(17) -0.0034(18)
C45 0.029(2) 0.026(2) 0.010(2) 0.0045(16) 0.0040(16) 0.0085(17)
C46 0.032(2) 0.030(2) 0.014(2) 0.0010(17) 0.0068(17) 0.0084(18)
C47 0.026(2) 0.023(2) 0.011(2) -0.0007(15) 0.0042(16) 0.0027(16)
C48 0.025(2) 0.023(2) 0.014(2) 0.0033(16) 0.0062(16) 0.0043(16)
C49 0.027(2) 0.0189(19) 0.013(2) -0.0013(15) 0.0074(16) -0.0004(15)
C50 0.027(2) 0.051(3) 0.014(2) 0.0063(19) 0.0093(17) 0.001(2)
C51 0.022(2) 0.030(2) 0.020(2) 0.0051(17) 0.0038(17) -0.0021(17)
C52 0.021(2) 0.028(2) 0.018(2) 0.0019(17) 0.0060(16) -0.0028(16)
C53 0.023(2) 0.050(3) 0.026(3) 0.005(2) 0.0027(18) 0.008(2)
C54 0.0198(19) 0.030(2) 0.013(2) -0.0022(17) 0.0026(16) -0.0031(16)
C55 0.023(2) 0.043(3) 0.026(2) 0.006(2) 0.0077(18) 0.0015(19)
C56 0.028(2) 0.052(3) 0.025(3) 0.008(2) 0.0025(19) 0.007(2)
C57 0.026(2) 0.046(3) 0.025(2) 0.011(2) 0.0030(18) 0.005(2)
C58 0.039(3) 0.059(3) 0.042(3) 0.009(3) 0.000(2) -0.010(3)
C59 0.030(3) 0.097(5) 0.051(4) 0.010(3) 0.003(3) -0.009(3)
C60 0.042(3) 0.082(5) 0.046(4) 0.021(3) 0.008(3) 0.020(3)
C61 0.056(4) 0.059(4) 0.056(4) 0.021(3) 0.022(3) 0.019(3)
C62 0.037(3) 0.042(3) 0.050(3) 0.007(2) 0.009(2) 0.007(2)
C63 0.022(2) 0.023(2) 0.025(2) 0.0038(17) -0.0016(17) 0.0010(16)
C64 0.027(2) 0.044(3) 0.026(3) 0.001(2) -0.0047(19) 0.002(2)
C65 0.028(2) 0.044(3) 0.036(3) -0.002(2) -0.004(2) 0.002(2)
C66 0.023(2) 0.045(3) 0.034(3) 0.001(2) -0.001(2) 0.000(2)
C67 0.040(3) 0.038(3) 0.055(4) -0.001(2) -0.011(3) 0.002(2)
C68 0.046(3) 0.048(3) 0.064(4) 0.017(3) -0.018(3) 0.006(3)
C69 0.037(3) 0.065(4) 0.041(3) 0.013(3) -0.011(2) -0.008(3)
C70 0.039(3) 0.059(3) 0.041(3) -0.006(3) -0.004(2) -0.010(3)
C71 0.033(3) 0.043(3) 0.048(3) -0.001(2) -0.002(2) 0.002(2)
C72 0.026(2) 0.023(2) 0.017(2) -0.0050(17) 0.0068(17) 0.0026(16)
C73 0.028(2) 0.034(2) 0.029(3) 0.003(2) 0.0039(19) 0.0045(19)
C74 0.036(3) 0.051(3) 0.054(4) 0.013(3) -0.001(2) -0.005(2)
C81 0.031(2) 0.026(2) 0.023(2) -0.0023(18) -0.0010(19) 0.0034(18)
C82 0.037(3) 0.046(3) 0.026(3) -0.008(2) -0.009(2) 0.009(2)
C83 0.044(3) 0.039(3) 0.028(3) -0.005(2) -0.009(2) 0.009(2)
C84 0.036(2) 0.028(2) 0.031(3) 0.000(2) -0.004(2) 0.0089(19)
C85 0.046(3) 0.031(2) 0.037(3) 0.007(2) 0.007(2) 0.010(2)
C86 0.034(3) 0.031(3) 0.067(4) 0.014(2) 0.001(2) 0.007(2)
C87 0.037(3) 0.031(3) 0.051(3) 0.003(2) -0.018(2) 0.004(2)
C88 0.047(3) 0.042(3) 0.031(3) 0.000(2) -0.011(2) 0.006(2)
C89 0.034(2) 0.038(3) 0.030(3) -0.001(2) 0.000(2) 0.008(2)
C90 0.030(2) 0.033(2) 0.021(2) -0.0036(18) 0.0042(18) -0.0058(18)
C91 0.059(3) 0.073(4) 0.029(3) -0.019(3) 0.015(2) -0.035(3)
C92 0.032(3) 0.059(4) 0.057(4) -0.025(3) -0.001(2) -0.001(2)
C93 0.020(2) 0.048(3) 0.032(3) -0.007(2) -0.0015(19) -0.0068(19)
C94 0.036(3) 0.049(3) 0.100(5) -0.013(3) -0.001(3) -0.012(2)
C95 0.027(3) 0.073(4) 0.123(6) -0.033(4) -0.017(3) -0.007(3)
C96 0.028(3) 0.107(5) 0.054(4) -0.022(4) -0.007(3) 0.005(3)
C97 0.053(4) 0.135(6) 0.070(5) -0.005(5) 0.007(3) 0.002(4)
C98 0.032(3) 0.122(5) 0.041(3) 0.005(3) 0.004(2) -0.005(3)
C99 0.022(2) 0.024(2) 0.020(2) 0.0019(17) 0.0068(16) 0.0004(16)
C100 0.022(2) 0.028(2) 0.015(2) 0.0001(17) 0.0033(16) 0.0017(16)
C101 0.0196(19) 0.028(2) 0.018(2) 0.0038(17) 0.0013(16) 0.0041(16)
C102 0.022(2) 0.025(2) 0.021(2) 0.0005(17) 0.0068(17) -0.0017(16)
C103 0.025(2) 0.0172(18) 0.014(2) -0.0001(15) 0.0059(16) -0.0013(15)
C104 0.024(2) 0.023(2) 0.014(2) 0.0015(16) 0.0078(16) 0.0017(16)
C105 0.026(2) 0.0191(19) 0.012(2) 0.0013(15) 0.0058(16) 0.0035(15)
C106 0.026(2) 0.0179(19) 0.013(2) 0.0018(15) 0.0053(16) 0.0025(15)
C107 0.026(2) 0.0191(19) 0.012(2) 0.0035(15) 0.0041(16) 0.0038(15)
C108 0.0232(19) 0.0148(18) 0.013(2) -0.0005(15) 0.0003(15) 0.0007(15)
C109 0.024(2) 0.0189(19) 0.014(2) 0.0021(15) 0.0021(16) 0.0016(15)
C110 0.026(2) 0.031(2) 0.016(2) -0.0022(17) 0.0043(17) -0.0054(17)
C111 0.036(2) 0.027(2) 0.019(2) -0.0080(18) 0.0088(18) -0.0112(18)
C112 0.023(2) 0.020(2) 0.022(2) 0.0047(17) -0.0010(17) -0.0018(16)
C113 0.029(2) 0.036(3) 0.026(2) -0.0031(19) 0.0008(19) -0.0110(19)
C114 0.042(3) 0.038(3) 0.067(4) 0.002(3) -0.016(3) -0.007(2)
C115 0.044(3) 0.030(3) 0.054(4) 0.006(2) -0.011(3) -0.008(2)
C116 0.052(4) 0.060(4) 0.075(5) -0.011(3) 0.005(3) -0.013(3)
C117 0.044(3) 0.069(4) 0.100(5) -0.013(4) 0.002(3) -0.020(3)
C118 0.044(3) 0.058(4) 0.093(5) -0.012(3) -0.020(3) -0.009(3)
C119 0.061(4) 0.056(4) 0.064(4) -0.010(3) -0.020(3) -0.013(3)
C120 0.045(3) 0.048(3) 0.066(4) -0.004(3) -0.007(3) -0.005(3)
N1 0.0190(16) 0.0152(15) 0.0105(16) 0.0013(12) 0.0033(12) 0.0015(12)
N2 0.0306(19) 0.0255(18) 0.0134(18) 0.0003(14) 0.0048(14) 0.0051(14)
N3 0.0212(16) 0.0207(17) 0.0121(17) 0.0002(13) 0.0016(13) 0.0013(13)
N4 0.0247(17) 0.0242(17) 0.0141(17) -0.0007(14) 0.0059(14) 0.0010(14)
N5 0.0214(16) 0.0221(17) 0.0116(17) 0.0004(13) 0.0039(13) 0.0003(13)
N6 0.0258(17) 0.0211(17) 0.0126(17) -0.0016(13) 0.0035(14) -0.0030(13)
O1 0.0165(13) 0.0203(13) 0.0144(14) 0.0008(11) 0.0022(10) -0.0022(10)
O2 0.0251(14) 0.0236(14) 0.0146(14) -0.0031(11) 0.0062(11) -0.0044(11)
O3 0.0118(12) 0.0185(13) 0.0164(14) 0.0013(11) 0.0031(10) 0.0020(10)
O4 0.0188(13) 0.0259(14) 0.0134(14) 0.0022(11) 0.0020(11) 0.0017(11)
O5 0.0200(14) 0.0310(16) 0.0183(16) -0.0049(12) -0.0008(12) 0.0038(12)
O6 0.0226(14) 0.0310(16) 0.0160(15) -0.0013(12) 0.0007(11) 0.0059(12)
O7 0.0231(14) 0.0313(16) 0.0140(14) -0.0016(12) -0.0014(11) 0.0053(12)
O8 0.0218(14) 0.0329(16) 0.0212(16) -0.0011(13) 0.0033(12) 0.0019(12)
O9 0.0265(15) 0.0228(14) 0.0195(15) -0.0001(12) 0.0052(12) -0.0001(11)
O10 0.0245(14) 0.0282(15) 0.0138(15) -0.0014(12) 0.0032(11) -0.0016(12)
O11 0.0191(14) 0.0352(16) 0.0146(15) 0.0040(12) 0.0016(11) -0.0005(12)
O12 0.0177(13) 0.0242(14) 0.0156(14) -0.0005(11) 0.0053(11) 0.0036(11)
O13 0.0301(15) 0.0288(15) 0.0140(15) -0.0017(12) 0.0041(12) -0.0052(12)
O14 0.0365(17) 0.0266(15) 0.0177(16) -0.0047(12) 0.0103(13) -0.0066(13)
O15 0.0267(15) 0.0228(14) 0.0182(15) -0.0004(12) 0.0068(12) 0.0038(11)
O16 0.0273(15) 0.0315(16) 0.0120(14) 0.0005(12) 0.0040(11) 0.0013(12)
O17 0.0356(17) 0.0337(17) 0.0132(15) -0.0016(12) -0.0012(12) 0.0081(13)
O18 0.0262(16) 0.051(2) 0.0182(17) -0.0059(14) 0.0007(13) 0.0053(14)
OH1 0.0172(12) 0.0163(13) 0.0111(13) 0.0006(10) 0.0014(10) 0.0026(10)
OH2 0.0222(14) 0.0215(14) 0.0106(13) -0.0012(11) 0.0035(11) 0.0040(11)
OH3 0.0220(13) 0.0207(14) 0.0086(13) -0.0010(10) 0.0018(11) 0.0033(11)
Cu1 0.0153(2) 0.0151(2) 0.0088(2) 0.00120(17) 0.00113(17) 0.00049(16)
Cu2 0.0173(2) 0.0187(2) 0.0098(2) -0.00085(18) 0.00195(18) 0.00116(17)
Cu3 0.0205(2) 0.0209(2) 0.0093(2) -0.00062(18) 0.00248(18) 0.00181(18)
Cu4 0.0204(2) 0.0191(2) 0.0098(2) 0.00066(18) 0.00312(18) 0.00138(18)
Cu5 0.0239(2) 0.0195(2) 0.0097(2) 0.00019(18) 0.00395(18) 0.00087(18)
Cu6 0.0266(3) 0.0216(2) 0.0106(2) -0.00215(19) 0.00418(19) 0.00270(19)
C75 0.030(2) 0.036(3) 0.054(3) 0.010(2) 0.011(2) -0.0007(19)
C80 0.058(4) 0.077(4) 0.065(4) 0.027(3) -0.017(3) -0.028(3)
C76 0.062(4) 0.071(4) 0.126(6) 0.000(4) 0.052(4) -0.007(3)
C78 0.050(4) 0.081(5) 0.124(6) 0.029(5) 0.007(4) 0.003(3)
C77 0.083(5) 0.102(6) 0.151(7) 0.017(6) 0.054(5) 0.009(4)
C79 0.122(6) 0.087(5) 0.110(6) 0.049(5) -0.034(5) -0.038(5)

loop_
_atom_type_symbol
_atom_type_description
_atom_type_scat_dispersion_real
_atom_type_scat_dispersion_imag
_atom_type_scat_source
C C 0.0033 0.0016 'International Tables Vol C Tables 4.2.6.8 and 6.1.1.4'
H H 0.0000 0.0000 'International Tables Vol C Tables 4.2.6.8 and 6.1.1.4'
N N 0.0061 0.0033 'International Tables Vol C Tables 4.2.6.8 and 6.1.1.4'
O O 0.0106 0.0060 'International Tables Vol C Tables 4.2.6.8 and 6.1.1.4'
Cu Cu 0.3201 1.2651 'International Tables Vol C Tables 4.2.6.8 and 6.1.1.4'

loop_
_geom_angle_atom_site_label_1
_geom_angle_atom_site_label_2
_geom_angle_atom_site_label_3
_geom_angle
_geom_angle_site_symmetry_1
_geom_angle_site_symmetry_3
N1 C1 C2 122.1(3) . .
C1 C2 C3 120.5(4) . .
C2 C3 C4 116.5(3) . .
C2 C3 C6 121.4(4) . .
C4 C3 C6 122.1(3) . .
C5 C4 C3 120.2(4) . .
N1 C5 C4 122.6(4) . .
C3 C6 C7 115.3(3) . .
C8 C7 C6 109.3(3) . .
C9 C8 C7 114.8(4) . .
C12 C9 C10 117.0(4) . .
C12 C9 C8 121.7(5) . .
C10 C9 C8 121.2(4) . .
C11 C10 C9 120.3(4) . .
N2 C11 C10 122.4(4) . .
C13 C12 C9 119.9(5) . .
N2 C13 C12 122.6(4) . .
O3 C14 O4 125.1(3) . .
O3 C14 C15 120.0(3) . .
O4 C14 C15 114.8(3) . .
C14 C15 C16 116.9(3) . .
C17 C16 C15 116.1(4) . .
C22 C17 C18 118.0(5) . .
C22 C17 C16 121.8(5) . .
C18 C17 C16 120.1(5) . .
C19 C18 C17 122.6(6) . .
C20 C19 C18 118.6(7) . .
C19 C20 C21 123.2(7) . .
C20 C21 C22 117.9(6) . .
C17 C22 C21 119.6(6) . .
O5 C23 O6 125.6(4) . .
O5 C23 C24 118.7(4) . .
O6 C23 C24 115.7(3) . .
C23 C24 C25 114.7(3) . .
C26 C25 C24 112.4(4) . .
C27 C26 C31 117.5(4) . .
C27 C26 C25 122.2(5) . .
C31 C26 C25 120.2(4) . .
C26 C27 C28 121.8(5) . .
C29 C28 C27 119.6(5) . .
C28 C29 C30 120.4(5) . .
C29 C30 C31 119.8(5) . .
C26 C31 C30 120.9(5) . .
O2 C32 O1 126.0(3) . .
O2 C32 C33 117.7(3) . .
O1 C32 C33 116.1(3) . .
C32 C33 C34 114.7(3) . .
C35 C34 C33 114.5(4) . .
C36 C35 C40 118.3(4) . .
C36 C35 C34 120.8(4) . .
C40 C35 C34 120.9(4) . .
C35 C36 C37 121.2(5) . .
C36 C37 C38 120.0(4) . .
C39 C38 C37 120.0(5) . .
C38 C39 C40 119.8(5) . .
C39 C40 C35 120.8(4) . .
N3 C41 C43 122.6(4) . .
N3 C42 C44 122.7(4) . .
C41 C43 C45 119.6(4) . .
C42 C44 C45 119.6(4) . .
C44 C45 C43 117.5(4) . .
C44 C45 C46 120.8(4) . .
C43 C45 C46 121.7(4) . .
C45 C46 C47 114.4(3) . .
C48 C47 C46 108.9(3) . .
C49 C48 C47 115.2(3) . .
C51 C49 C50 116.6(4) . .
C51 C49 C48 120.7(4) . .
C50 C49 C48 122.7(3) . .
C53 C50 C49 120.0(4) 3_675 .
C52 C51 C49 120.5(4) 3_675 .
N4 C52 C51 123.1(4) . 3_675
N4 C53 C50 123.0(4) . 3_675
O12 C54 O11 125.8(4) . .
O12 C54 C55 118.5(4) . .
O11 C54 C55 115.6(3) . .
C56 C55 C54 114.2(3) . .
C57 C56 C55 112.6(4) . .
C58 C57 C62 118.3(5) . .
C58 C57 C56 121.5(5) . .
C62 C57 C56 120.3(4) . .
C57 C58 C59 119.3(6) . .
C60 C59 C58 120.5(6) . .
C59 C60 C61 120.8(5) . .
C60 C61 C62 118.6(6) . .
C61 C62 C57 122.6(5) . .
O8 C63 O7 125.0(4) . .
O8 C63 C64 119.2(4) . .
O7 C63 C64 115.7(4) . .
C63 C64 C65 114.5(4) . .
C66 C65 C64 112.6(4) . .
C67 C66 C71 118.2(5) . .
C67 C66 C65 121.6(5) . .
C71 C66 C65 120.1(4) . .
C66 C67 C68 120.8(5) . .
C69 C68 C67 120.9(5) . .
C68 C69 C70 119.6(5) . .
C69 C70 C71 120.0(5) . .
C66 C71 C70 120.4(5) . .
O15 C72 O16 125.7(4) . .
O15 C72 C73 118.0(4) . .
O16 C72 C73 116.2(4) . .
C74 C73 C72 115.0(4) . .
C75 C74 C73 110.7(4) . .
O18 C81 O17 125.4(4) . .
O18 C81 C82 117.9(4) . .
O17 C81 C82 116.6(4) . .
C83 C82 C81 113.8(4) . .
C82 C83 C84 114.1(4) . .
C89 C84 C85 118.4(4) . .
C89 C84 C83 121.9(4) . .
C85 C84 C83 119.7(4) . .
C84 C85 C86 120.1(5) . .
C87 C86 C85 119.9(5) . .
C88 C87 C86 120.5(5) . .
C87 C88 C89 119.1(5) . .
C84 C89 C88 122.0(5) . .
O14 C90 O13 126.1(4) . .
O14 C90 C91 120.0(4) . .
O13 C90 C91 113.9(4) . .
C90 C91 C92 113.8(5) . .
C93 C92 C91 115.3(5) . .
C94 C93 C98 119.7(6) . .
C94 C93 C92 122.4(5) . .
C98 C93 C92 117.8(5) . .
C93 C94 C95 115.8(6) . .
C96 C95 C94 114.0(6) . .
C97 C96 C95 129.0(7) . .
C98 C97 C96 114.4(8) . .
C97 C98 C93 127.0(8) . .
N5 C99 C101 122.5(4) . .
N5 C100 C102 122.5(4) . .
C99 C101 C103 120.4(4) . .
C100 C102 C103 120.1(4) . .
C101 C103 C102 116.6(4) . .
C101 C103 C104 121.7(4) . .
C102 C103 C104 121.7(3) . .
C103 C104 C105 115.4(3) . .
C104 C105 C106 109.8(3) . .
C107 C106 C105 114.6(3) . .
C110 C107 C108 116.2(3) . .
C110 C107 C106 121.4(4) . .
C108 C107 C106 122.3(4) . .
C109 C108 C107 120.6(4) . .
N6 C109 C108 122.4(4) 3_576 .
C111 C110 C107 120.4(4) . .
N6 C111 C110 122.4(4) 3_576 .
O9 C112 O10 126.2(4) . .
O9 C112 C113 117.1(4) . .
O10 C112 C113 116.7(4) . .
C114 C113 C112 107.2(4) . .
C115 C114 C113 114.6(4) . .
C120 C115 C116 118.6(5) . .
C120 C115 C114 119.7(5) . .
C116 C115 C114 121.6(5) . .
C115 C116 C117 120.6(6) . .
C118 C117 C116 120.8(6) . .
C117 C118 C119 119.6(6) . .
C118 C119 C120 118.7(6) . .
C115 C120 C119 121.7(6) . .
C1 N1 C5 118.2(3) . .
C1 N1 Cu1 123.3(3) . .
C5 N1 Cu1 118.5(3) . .
C11 N2 C13 117.6(4) . .
C11 N2 Cu3 120.4(3) . .
C13 N2 Cu3 121.7(3) . .
C41 N3 C42 117.8(3) . .
C41 N3 Cu2 121.5(3) . .
C42 N3 Cu2 120.8(3) . .
C52 N4 C53 116.7(3) . .
C52 N4 Cu5 120.6(3) . .
C53 N4 Cu5 122.6(3) . .
C99 N5 C100 117.9(3) . .
C99 N5 Cu4 122.7(3) . .
C100 N5 Cu4 119.4(3) . .
C109 N6 C111 117.9(3) 3_576 3_576
C109 N6 Cu6 120.9(3) 3_576 .
C111 N6 Cu6 121.0(3) 3_576 .
C32 O1 Cu1 124.2(2) . .
C32 O2 Cu2 129.9(2) . .
C14 O3 Cu1 119.3(2) . .
C14 O4 Cu2 125.3(2) . .
C23 O6 Cu2 125.4(3) . .
C63 O7 Cu3 128.8(3) . .
C112 O9 Cu3 125.0(2) . .
C112 O10 Cu4 122.7(2) . .
C54 O11 Cu3 125.1(2) . .
C54 O12 Cu4 123.9(3) . .
C90 O13 Cu5 126.2(3) . .
C90 O14 Cu6 127.1(3) . .
C72 O15 Cu5 118.9(2) . .
C72 O16 Cu6 124.4(3) . .
C81 O17 Cu6 126.0(3) . .
Cu2 OH1 Cu1 111.06(12) . .
Cu2 OH1 Cu1 117.22(12) . 3_675
Cu1 OH1 Cu1 98.97(11) . 3_675
Cu6 OH2 Cu5 110.88(12) . .
Cu6 OH2 Cu4 116.47(13) . .
Cu5 OH2 Cu4 98.84(11) . .
Cu3 OH3 Cu4 111.50(12) . .
Cu3 OH3 Cu5 116.81(13) . .
Cu4 OH3 Cu5 98.36(11) . .
OH1 Cu1 O1 95.19(11) . .
OH1 Cu1 OH1 81.03(11) . 3_675
O1 Cu1 OH1 164.29(10) . 3_675
OH1 Cu1 N1 166.96(11) . .
O1 Cu1 N1 90.10(12) . .
OH1 Cu1 N1 90.67(11) 3_675 .
OH1 Cu1 O3 95.95(10) . .
O1 Cu1 O3 108.53(10) . .
OH1 Cu1 O3 87.08(10) 3_675 .
N1 Cu1 O3 93.64(11) . .
OH1 Cu1 Cu1 40.95(7) . 3_675
O1 Cu1 Cu1 134.24(8) . 3_675
OH1 Cu1 Cu1 40.08(7) 3_675 3_675
N1 Cu1 Cu1 130.00(9) . 3_675
O3 Cu1 Cu1 91.93(7) . 3_675
OH1 Cu2 O6 95.08(11) . .
OH1 Cu2 O4 90.25(11) . .
O6 Cu2 O4 155.22(11) . .
OH1 Cu2 N3 175.74(12) . .
O6 Cu2 N3 85.22(12) . .
O4 Cu2 N3 87.75(12) . .
OH1 Cu2 O2 89.88(10) . .
O6 Cu2 O2 87.82(11) . .
O4 Cu2 O2 116.44(10) . .
N3 Cu2 O2 94.37(11) . .
OH3 Cu3 O11 90.39(11) . .
OH3 Cu3 O7 93.97(11) . .
O11 Cu3 O7 164.55(12) . .
OH3 Cu3 N2 171.72(13) . .
O11 Cu3 N2 86.04(13) . .
O7 Cu3 N2 87.62(13) . .
OH3 Cu3 O9 91.91(10) . .
O11 Cu3 O9 104.04(11) . .
O7 Cu3 O9 90.64(11) . .
N2 Cu3 O9 96.20(12) . .
O10 Cu4 OH3 94.62(11) . .
O10 Cu4 OH2 167.33(11) . .
OH3 Cu4 OH2 81.34(11) . .
O10 Cu4 N5 88.71(12) . .
OH3 Cu4 N5 164.29(12) . .
OH2 Cu4 N5 92.11(12) . .
O10 Cu4 O12 104.08(11) . .
OH3 Cu4 O12 98.63(10) . .
OH2 Cu4 O12 88.44(10) . .
N5 Cu4 O12 95.42(11) . .
O10 Cu4 Cu5 134.39(8) . .
OH3 Cu4 Cu5 41.03(7) . .
OH2 Cu4 Cu5 40.31(7) . .
N5 Cu4 Cu5 130.78(9) . .
O12 Cu4 Cu5 94.87(7) . .
O13 Cu5 OH2 96.51(11) . .
O13 Cu5 OH3 169.01(11) . .
OH2 Cu5 OH3 81.46(10) . .
O13 Cu5 N4 88.57(13) . .
OH2 Cu5 N4 165.48(12) . .
OH3 Cu5 N4 90.96(12) . .
O13 Cu5 O15 103.84(11) . .
OH2 Cu5 O15 96.68(10) . .
OH3 Cu5 O15 87.14(10) . .
N4 Cu5 O15 95.27(12) . .
O13 Cu5 Cu4 136.45(9) . .
OH2 Cu5 Cu4 40.85(8) . .
OH3 Cu5 Cu4 40.61(7) . .
N4 Cu5 Cu4 130.49(10) . .
O15 Cu5 Cu4 92.22(7) . .
OH2 Cu6 O16 87.47(11) . .
OH2 Cu6 O17 95.28(11) . .
O16 Cu6 O17 157.45(12) . .
OH2 Cu6 N6 172.26(12) . .
O16 Cu6 N6 86.36(12) . .
O17 Cu6 N6 88.67(13) . .
OH2 Cu6 O14 92.02(10) . .
O16 Cu6 O14 114.07(11) . .
O17 Cu6 O14 88.25(12) . .
N6 Cu6 O14 94.76(12) . .
C80 C75 C76 121.6(6) . .
C80 C75 C74 120.3(5) . .
C76 C75 C74 118.0(6) . .
C75 C80 C79 116.7(7) . .
C77 C76 C75 124.6(9) . .
C77 C78 C79 129.4(8) . .
C78 C77 C76 114.3(9) . .
C78 C79 C80 113.2(8) . .

loop_
_geom_bond_atom_site_label_1
_geom_bond_atom_site_label_2
_geom_bond_distance
_geom_bond_site_symmetry_2
C1 N1 1.334(5) .
C1 C2 1.385(5) .
C2 C3 1.394(5) .
C3 C4 1.395(6) .
C3 C6 1.495(5) .
C4 C5 1.372(5) .
C5 N1 1.350(5) .
C6 C7 1.532(5) .
C7 C8 1.529(6) .
C8 C9 1.506(6) .
C9 C12 1.388(7) .
C9 C10 1.388(7) .
C10 C11 1.377(6) .
C11 N2 1.339(5) .
C12 C13 1.373(6) .
C13 N2 1.352(5) .
C14 O3 1.244(4) .
C14 O4 1.274(5) .
C14 C15 1.517(5) .
C15 C16 1.525(6) .
C16 C17 1.490(6) .
C17 C22 1.379(7) .
C17 C18 1.408(7) .
C18 C19 1.369(8) .
C19 C20 1.357(10) .
C20 C21 1.365(10) .
C21 C22 1.457(9) .
C23 O5 1.245(5) .
C23 O6 1.274(5) .
C23 C24 1.511(5) .
C24 C25 1.513(6) .
C25 C26 1.504(6) .
C26 C27 1.380(7) .
C26 C31 1.391(7) .
C27 C28 1.385(7) .
C28 C29 1.366(8) .
C29 C30 1.370(7) .
C30 C31 1.394(7) .
C32 O2 1.249(5) .
C32 O1 1.273(5) .
C32 C33 1.525(5) .
C33 C34 1.545(6) .
C34 C35 1.504(6) .
C35 C36 1.382(6) .
C35 C40 1.404(6) .
C36 C37 1.384(7) .
C37 C38 1.388(7) .
C38 C39 1.382(7) .
C39 C40 1.390(6) .
C41 N3 1.339(5) .
C41 C43 1.384(5) .
C42 N3 1.343(5) .
C42 C44 1.380(6) .
C43 C45 1.389(6) .
C44 C45 1.388(6) .
C45 C46 1.498(5) .
C46 C47 1.534(5) .
C47 C48 1.534(5) .
C48 C49 1.497(5) .
C49 C51 1.384(5) .
C49 C50 1.392(6) .
C50 C53 1.370(6) 3_675
C51 C52 1.368(6) 3_675
C52 N4 1.340(5) .
C52 C51 1.368(6) 3_675
C53 N4 1.351(5) .
C53 C50 1.369(6) 3_675
C54 O12 1.233(5) .
C54 O11 1.278(5) .
C54 C55 1.534(5) .
C55 C56 1.520(6) .
C56 C57 1.512(6) .
C57 C58 1.379(7) .
C57 C62 1.392(7) .
C58 C59 1.423(8) .
C59 C60 1.363(9) .
C60 C61 1.377(9) .
C61 C62 1.378(7) .
C63 O8 1.246(5) .
C63 O7 1.278(5) .
C63 C64 1.517(6) .
C64 C65 1.522(6) .
C65 C66 1.513(6) .
C66 C67 1.372(7) .
C66 C71 1.391(7) .
C67 C68 1.405(7) .
C68 C69 1.344(8) .
C69 C70 1.387(8) .
C70 C71 1.398(7) .
C72 O15 1.237(5) .
C72 O16 1.280(5) .
C72 C73 1.507(6) .
C73 C74 1.502(6) .
C74 C75 1.494(7) .
C81 O18 1.239(5) .
C81 O17 1.275(5) .
C81 C82 1.524(6) .
C82 C83 1.506(6) .
C83 C84 1.511(6) .
C84 C89 1.380(7) .
C84 C85 1.381(7) .
C85 C86 1.405(7) .
C86 C87 1.375(7) .
C87 C88 1.372(7) .
C88 C89 1.385(7) .
C90 O14 1.244(5) .
C90 O13 1.275(5) .
C90 C91 1.521(6) .
C91 C92 1.546(8) .
C92 C93 1.490(7) .
C93 C94 1.372(8) .
C93 C98 1.398(8) .
C94 C95 1.545(9) .
C95 C96 1.377(10) .
C96 C97 1.333(11) .
C97 C98 1.308(9) .
C99 N5 1.341(5) .
C99 C101 1.384(6) .
C100 N5 1.346(5) .
C100 C102 1.383(6) .
C101 C103 1.390(5) .
C102 C103 1.399(6) .
C103 C104 1.494(5) .
C104 C105 1.533(5) .
C105 C106 1.537(5) .
C106 C107 1.498(5) .
C107 C110 1.391(6) .
C107 C108 1.390(5) .
C108 C109 1.382(5) .
C109 N6 1.333(5) 3_576
C110 C111 1.376(6) .
C111 N6 1.347(5) 3_576
C112 O9 1.251(5) .
C112 O10 1.276(5) .
C112 C113 1.515(5) .
C113 C114 1.512(7) .
C114 C115 1.512(7) .
C115 C120 1.379(8) .
C115 C116 1.378(8) .
C116 C117 1.385(8) .
C117 C118 1.375(9) .
C118 C119 1.394(9) .
C119 C120 1.398(7) .
N1 Cu1 1.993(3) .
N2 Cu3 1.998(3) .
N3 Cu2 1.983(3) .
N4 Cu5 2.002(3) .
N5 Cu4 2.006(3) .
N6 C109 1.333(5) 3_576
N6 C111 1.347(5) 3_576
N6 Cu6 2.002(3) .
O1 Cu1 1.948(3) .
O2 Cu2 2.264(3) .
O3 Cu1 2.261(2) .
O4 Cu2 1.977(3) .
O6 Cu2 1.974(3) .
O7 Cu3 1.977(3) .
O9 Cu3 2.241(3) .
O10 Cu4 1.946(3) .
O11 Cu3 1.972(3) .
O12 Cu4 2.179(2) .
O13 Cu5 1.921(3) .
O14 Cu6 2.270(3) .
O15 Cu5 2.202(3) .
O16 Cu6 1.973(3) .
O17 Cu6 1.993(3) .
OH1 Cu2 1.938(2) .
OH1 Cu1 1.948(2) .
OH1 Cu1 1.983(2) 3_675
OH2 Cu6 1.939(2) .
OH2 Cu5 1.962(3) .
OH2 Cu4 1.983(3) .
OH3 Cu3 1.940(2) .
OH3 Cu4 1.971(3) .
OH3 Cu5 1.988(3) .
Cu1 OH1 1.983(2) 3_675
Cu1 Cu1 2.9888(9) 3_675
Cu4 Cu5 2.9963(7) .
C75 C80 1.375(8) .
C75 C76 1.404(8) .
C80 C79 1.494(11) .
C76 C77 1.338(11) .
C78 C77 1.320(12) .
C78 C79 1.437(12) .

loop_
_geom_torsion_atom_site_label_1
_geom_torsion_atom_site_label_2
_geom_torsion_atom_site_label_3
_geom_torsion_atom_site_label_4
_geom_torsion
_geom_torsion_site_symmetry_1
_geom_torsion_site_symmetry_4
N1 C1 C2 C3 1.3(6) . .
C1 C2 C3 C4 -1.3(6) . .
C1 C2 C3 C6 177.7(4) . .
C2 C3 C4 C5 0.5(6) . .
C6 C3 C4 C5 -178.6(4) . .
C3 C4 C5 N1 0.5(6) . .
C2 C3 C6 C7 132.6(4) . .
C4 C3 C6 C7 -48.4(5) . .
C3 C6 C7 C8 -171.3(4) . .
C6 C7 C8 C9 -178.4(4) . .
C7 C8 C9 C12 -90.8(6) . .
C7 C8 C9 C10 91.7(5) . .
C12 C9 C10 C11 -2.8(6) . .
C8 C9 C10 C11 174.8(4) . .
C9 C10 C11 N2 0.3(6) . .
C10 C9 C12 C13 3.1(7) . .
C8 C9 C12 C13 -174.5(4) . .
C9 C12 C13 N2 -1.0(8) . .
O3 C14 C15 C16 12.2(6) . .
O4 C14 C15 C16 -171.2(3) . .
C14 C15 C16 C17 68.7(5) . .
C15 C16 C17 C22 -136.3(4) . .
C15 C16 C17 C18 47.9(6) . .
C22 C17 C18 C19 0.0(8) . .
C16 C17 C18 C19 176.0(5) . .
C17 C18 C19 C20 3.2(9) . .
C18 C19 C20 C21 -4.2(10) . .
C19 C20 C21 C22 2.0(10) . .
C18 C17 C22 C21 -2.2(7) . .
C16 C17 C22 C21 -178.1(4) . .
C20 C21 C22 C17 1.3(8) . .
O5 C23 C24 C25 25.4(6) . .
O6 C23 C24 C25 -155.8(4) . .
C23 C24 C25 C26 -176.4(4) . .
C24 C25 C26 C27 -109.3(5) . .
C24 C25 C26 C31 67.7(6) . .
C31 C26 C27 C28 1.7(7) . .
C25 C26 C27 C28 178.8(5) . .
C26 C27 C28 C29 -0.7(8) . .
C27 C28 C29 C30 -0.7(8) . .
C28 C29 C30 C31 1.0(8) . .
C27 C26 C31 C30 -1.4(7) . .
C25 C26 C31 C30 -178.5(4) . .
C29 C30 C31 C26 0.0(8) . .
O2 C32 C33 C34 -52.6(5) . .
O1 C32 C33 C34 132.0(4) . .
C32 C33 C34 C35 -92.8(5) . .
C33 C34 C35 C36 -133.6(4) . .
C33 C34 C35 C40 45.8(6) . .
C40 C35 C36 C37 0.4(7) . .
C34 C35 C36 C37 179.9(4) . .
C35 C36 C37 C38 0.2(7) . .
C36 C37 C38 C39 -0.5(7) . .
C37 C38 C39 C40 0.2(7) . .
C38 C39 C40 C35 0.4(7) . .
C36 C35 C40 C39 -0.7(7) . .
C34 C35 C40 C39 179.8(4) . .
N3 C41 C43 C45 -0.3(6) . .
N3 C42 C44 C45 -2.7(7) . .
C42 C44 C45 C43 5.5(6) . .
C42 C44 C45 C46 -173.6(4) . .
C41 C43 C45 C44 -4.1(6) . .
C41 C43 C45 C46 175.0(4) . .
C44 C45 C46 C47 -84.6(5) . .
C43 C45 C46 C47 96.4(5) . .
C45 C46 C47 C48 176.8(3) . .
C46 C47 C48 C49 -177.1(3) . .
C47 C48 C49 C51 131.0(4) . .
C47 C48 C49 C50 -50.0(5) . .
C51 C49 C50 C53 1.0(6) . 3_675
C48 C49 C50 C53 -178.1(4) . 3_675
C50 C49 C51 C52 -1.0(6) . 3_675
C48 C49 C51 C52 178.1(4) . 3_675
O12 C54 C55 C56 -19.2(6) . .
O11 C54 C55 C56 164.2(4) . .
C54 C55 C56 C57 173.6(4) . .
C55 C56 C57 C58 86.9(6) . .
C55 C56 C57 C62 -91.4(5) . .
C62 C57 C58 C59 -2.4(7) . .
C56 C57 C58 C59 179.3(5) . .
C57 C58 C59 C60 1.9(8) . .
C58 C59 C60 C61 -0.5(9) . .
C59 C60 C61 C62 -0.3(9) . .
C60 C61 C62 C57 -0.3(8) . .
C58 C57 C62 C61 1.7(8) . .
C56 C57 C62 C61 -180.0(5) . .
O8 C63 C64 C65 -17.0(6) . .
O7 C63 C64 C65 164.2(4) . .
C63 C64 C65 C66 -176.3(4) . .
C64 C65 C66 C67 -113.3(5) . .
C64 C65 C66 C71 67.9(6) . .
C71 C66 C67 C68 -1.9(8) . .
C65 C66 C67 C68 179.2(5) . .
C66 C67 C68 C69 0.1(9) . .
C67 C68 C69 C70 1.4(9) . .
C68 C69 C70 C71 -1.0(8) . .
C67 C66 C71 C70 2.3(8) . .
C65 C66 C71 C70 -178.9(5) . .
C69 C70 C71 C66 -0.8(8) . .
O15 C72 C73 C74 152.7(4) . .
O16 C72 C73 C74 -28.1(6) . .
C72 C73 C74 C75 179.9(4) . .
O18 C81 C82 C83 -31.4(6) . .
O17 C81 C82 C83 149.9(4) . .
C81 C82 C83 C84 166.6(4) . .
C82 C83 C84 C89 62.1(6) . .
C82 C83 C84 C85 -116.6(5) . .
C89 C84 C85 C86 -1.5(7) . .
C83 C84 C85 C86 177.3(4) . .
C84 C85 C86 C87 0.2(7) . .
C85 C86 C87 C88 0.7(7) . .
C86 C87 C88 C89 -0.1(7) . .
C85 C84 C89 C88 2.0(7) . .
C83 C84 C89 C88 -176.7(4) . .
C87 C88 C89 C84 -1.2(7) . .
O14 C90 C91 C92 43.8(7) . .
O13 C90 C91 C92 -138.8(4) . .
C90 C91 C92 C93 -91.0(6) . .
C91 C92 C93 C94 -56.3(7) . .
C91 C92 C93 C98 128.2(5) . .
C98 C93 C94 C95 0.1(7) . .
C92 C93 C94 C95 -175.3(4) . .
C93 C94 C95 C96 0.3(7) . .
C94 C95 C96 C97 -1.9(9) . .
C95 C96 C97 C98 2.8(11) . .
C96 C97 C98 C93 -2.1(10) . .
C94 C93 C98 C97 0.8(9) . .
C92 C93 C98 C97 176.5(6) . .
N5 C99 C101 C103 0.7(6) . .
N5 C100 C102 C103 0.0(6) . .
C99 C101 C103 C102 -1.2(6) . .
C99 C101 C103 C104 176.9(4) . .
C100 C102 C103 C101 0.8(6) . .
C100 C102 C103 C104 -177.3(4) . .
C101 C103 C104 C105 128.9(4) . .
C102 C103 C104 C105 -53.1(5) . .
C103 C104 C105 C106 173.7(3) . .
C104 C105 C106 C107 -178.2(3) . .
C105 C106 C107 C110 -70.4(5) . .
C105 C106 C107 C108 111.5(4) . .
C110 C107 C108 C109 -1.6(5) . .
C106 C107 C108 C109 176.6(3) . .
C107 C108 C109 N6 0.5(6) . 3_576
C108 C107 C110 C111 1.4(6) . .
C106 C107 C110 C111 -176.8(4) . .
C107 C110 C111 N6 -0.1(7) . 3_576
O9 C112 C113 C114 -80.6(5) . .
O10 C112 C113 C114 97.5(5) . .
C112 C113 C114 C115 171.9(5) . .
C113 C114 C115 C120 -76.6(7) . .
C113 C114 C115 C116 105.4(6) . .
C120 C115 C116 C117 -1.0(9) . .
C114 C115 C116 C117 176.9(6) . .
C115 C116 C117 C118 1.0(11) . .
C116 C117 C118 C119 -0.4(11) . .
C117 C118 C119 C120 -0.3(10) . .
C116 C115 C120 C119 0.4(9) . .
C114 C115 C120 C119 -177.6(5) . .
C118 C119 C120 C115 0.3(9) . .
C2 C1 N1 C5 -0.2(5) . .
C2 C1 N1 Cu1 177.1(3) . .
C4 C5 N1 C1 -0.7(6) . .
C4 C5 N1 Cu1 -178.2(3) . .
C10 C11 N2 C13 1.9(6) . .
C10 C11 N2 Cu3 -172.4(3) . .
C12 C13 N2 C11 -1.6(7) . .
C12 C13 N2 Cu3 172.7(4) . .
C43 C41 N3 C42 3.3(6) . .
C43 C41 N3 Cu2 -177.1(3) . .
C44 C42 N3 C41 -1.8(6) . .
C44 C42 N3 Cu2 178.6(3) . .
C51 C52 N4 C53 0.8(6) 3_675 .
C51 C52 N4 Cu5 -175.8(3) 3_675 .
C50 C53 N4 C52 -0.9(7) 3_675 .
C50 C53 N4 Cu5 175.7(4) 3_675 .
C101 C99 N5 C100 0.2(6) . .
C101 C99 N5 Cu4 -178.7(3) . .
C102 C100 N5 C99 -0.5(6) . .
C102 C100 N5 Cu4 178.4(3) . .
O2 C32 O1 Cu1 -3.7(5) . .
C33 C32 O1 Cu1 171.2(2) . .
O1 C32 O2 Cu2 -26.4(6) . .
C33 C32 O2 Cu2 158.8(3) . .
O4 C14 O3 Cu1 -42.1(5) . .
C15 C14 O3 Cu1 134.0(3) . .
O3 C14 O4 Cu2 -6.9(5) . .
C15 C14 O4 Cu2 176.8(3) . .
O5 C23 O6 Cu2 13.8(6) . .
C24 C23 O6 Cu2 -164.8(3) . .
O8 C63 O7 Cu3 7.7(6) . .
C64 C63 O7 Cu3 -173.7(3) . .
O10 C112 O9 Cu3 -45.6(5) . .
C113 C112 O9 Cu3 132.3(3) . .
O9 C112 O10 Cu4 5.9(6) . .
C113 C112 O10 Cu4 -172.0(3) . .
O12 C54 O11 Cu3 -30.5(6) . .
C55 C54 O11 Cu3 145.9(3) . .
O11 C54 O12 Cu4 -18.0(6) . .
C55 C54 O12 Cu4 165.7(3) . .
O14 C90 O13 Cu5 -4.3(7) . .
C91 C90 O13 Cu5 178.5(3) . .
O13 C90 O14 Cu6 33.1(6) . .
C91 C90 O14 Cu6 -149.8(4) . .
O16 C72 O15 Cu5 39.0(5) . .
C73 C72 O15 Cu5 -141.9(3) . .
O15 C72 O16 Cu6 14.2(6) . .
C73 C72 O16 Cu6 -164.9(3) . .
O18 C81 O17 Cu6 -5.5(6) . .
C82 C81 O17 Cu6 173.2(3) . .
C73 C74 C75 C80 74.9(7) . .
C73 C74 C75 C76 -103.5(6) . .
C76 C75 C80 C79 1.3(9) . .
C74 C75 C80 C79 -177.0(5) . .
C80 C75 C76 C77 0.7(11) . .
C74 C75 C76 C77 179.0(7) . .
C79 C78 C77 C76 4.2(14) . .
C75 C76 C77 C78 -3.2(13) . .
C77 C78 C79 C80 -2.4(13) . .
C75 C80 C79 C78 -0.6(9) . .
